data_7114299
loop_
_publ_author_name
'Tiburcio, Jorge'
'Davidson, Gregory J. E.'
'Loeb, Stephen J.'

_publ_section_title
;
 Pseudo-polyrotaxanes based on a protonated version of the
 1,2-bis(4,4&#x2032;-bipyridinium)ethane--24-crown-8 ether motif
;
_journal_issue 12
_journal_name_full 'Chemical Communications'
_journal_page_first 1282
_journal_paper_doi 10.1039/b201664h
_journal_year 2002
_chemical_formula_sum 'C98 H126 F12 N4 O40 S4'
_chemical_formula_weight 2356.3
_chemical_name_systematic
; 
? 
;
_space_group_IT_number 2
_symmetry_cell_setting triclinic
_symmetry_Int_Tables_number 2
_symmetry_space_group_name_Hall '-P 1'
_symmetry_space_group_name_H-M 'P -1'
_atom_sites_solution_hydrogens geom
_atom_sites_solution_primary direct
_atom_sites_solution_secondary difmap
_audit_creation_method SHELXL-97
_cell_angle_alpha 98.355(7)
_cell_angle_beta 93.107(6)
_cell_angle_gamma 110.818(7)
_cell_formula_units_Z 1
_cell_length_a 11.653(4)
_cell_length_b 14.953(5)
_cell_length_c 17.266(6)
_cell_measurement_reflns_used 'reflections from 60 data frames'
_cell_measurement_temperature 293(2)
_cell_measurement_theta_max 28.3
_cell_measurement_theta_min 1.5
_cell_volume 2764.0(16)
_computing_cell_refinement 'Siemens SAINT'
_computing_data_collection 'Siemens SMART'
_computing_data_reduction 'Siemens SHELXTL XPREP'
_computing_molecular_graphics 'Siemens SHELXTL XP'
_computing_publication_material 'Siemens SHELXTL XCIF'
_computing_structure_refinement 'SHELXL-97 (Sheldrick, 1997)'
_computing_structure_solution 'SHELXS-97 (Sheldrick, 1990)'
_diffrn_ambient_temperature 293(2)
_diffrn_measured_fraction_theta_full 0.984
_diffrn_measured_fraction_theta_max 0.984
_diffrn_measurement_device_type 'Siemens SMART CCD'
_diffrn_measurement_method 'hemisphere scans'
_diffrn_radiation_monochromator graphite
_diffrn_radiation_source 'fine-focus sealed tube'
_diffrn_radiation_type MoK\a
_diffrn_radiation_wavelength 0.71073
_diffrn_reflns_av_R_equivalents 0.0229
_diffrn_reflns_av_sigmaI/netI 0.0491
_diffrn_reflns_limit_h_max 12
_diffrn_reflns_limit_h_min -12
_diffrn_reflns_limit_k_max 16
_diffrn_reflns_limit_k_min -15
_diffrn_reflns_limit_l_max 18
_diffrn_reflns_limit_l_min -19
_diffrn_reflns_number 12412
_diffrn_reflns_theta_full 23.35
_diffrn_reflns_theta_max 23.35
_diffrn_reflns_theta_min 1.73
_diffrn_standards_decay_% <1
_diffrn_standards_number '50 standard frames at start and end'
_exptl_absorpt_coefficient_mu 0.193
_exptl_absorpt_correction_T_max 0.1452
_exptl_absorpt_correction_T_min 0.1045
_exptl_absorpt_correction_type empirical
_exptl_crystal_colour 'orange red'
_exptl_crystal_density_diffrn 1.415
_exptl_crystal_density_meas ?
_exptl_crystal_density_method 'not measured'
_exptl_crystal_description prism
_exptl_crystal_F_000 1234
_exptl_crystal_size_max 0.38
_exptl_crystal_size_mid 0.24
_exptl_crystal_size_min 0.18
_refine_diff_density_max 0.663
_refine_diff_density_min -0.429
_refine_diff_density_rms 0.066
_refine_ls_extinction_method none
_refine_ls_goodness_of_fit_ref 1.019
_refine_ls_hydrogen_treatment mixed
_refine_ls_matrix_type full
_refine_ls_number_parameters 712
_refine_ls_number_reflns 7890
_refine_ls_number_restraints 0
_refine_ls_restrained_S_all 1.019
_refine_ls_R_factor_all 0.1350
_refine_ls_R_factor_gt 0.0873
_refine_ls_shift/su_max 0.361
_refine_ls_shift/su_mean 0.014
_refine_ls_structure_factor_coef Fsqd
_refine_ls_weighting_details 'calc w=1/[\s^2^(Fo^2^)+(0.1803P)^2^+0.0000P] where P=(Fo^2^+2Fc^2^)/3'
_refine_ls_weighting_scheme calc
_refine_ls_wR_factor_gt 0.2482
_refine_ls_wR_factor_ref 0.2867
_reflns_number_gt 4361
_reflns_number_total 7890
_reflns_threshold_expression >2sigma(I)
_cod_data_source_file b201664h.txt
_cod_data_source_block pi-stacked_pseudo-polyrotaxane
_cod_depositor_comments
;
The following automatic conversions were performed:

'_exptl_crystal_density_meas' value 'not measured' was changed to '?'
- the value is perceived as not measured.

Automatic conversion script
Id: cif_fix_values 3008 2015-01-20 13:52:24Z robertas 
;
_cod_original_cell_volume 2764.2(17)
_cod_original_sg_symbol_H-M P-1
_cod_database_code 7114299

loop_
_symmetry_equiv_pos_as_xyz
'x, y, z'
'-x, -y, -z'

loop_
_atom_site_label
_atom_site_type_symbol
_atom_site_fract_x
_atom_site_fract_y
_atom_site_fract_z
_atom_site_U_iso_or_equiv
_atom_site_adp_type
_atom_site_occupancy
_atom_site_symmetry_multiplicity
_atom_site_calc_flag
_atom_site_refinement_flags
S1 S 0.36943(16) 0.09174(13) 0.38147(11) 0.0986(6) Uani 1 1 d .
S2 S 0.0470(3) 0.3475(3) 0.12871(19) 0.1826(15) Uani 1 1 d .
F1 F 0.4834(6) 0.2562(4) 0.3379(4) 0.193(3) Uani 1 1 d .
F2 F 0.2948(7) 0.2288(4) 0.3520(4) 0.210(3) Uani 1 1 d .
F3 F 0.3416(5) 0.1554(4) 0.2526(3) 0.1538(18) Uani 1 1 d .
F4 F 0.2033(8) 0.2562(6) 0.1211(5) 0.235(3) Uani 1 1 d .
F5 F 0.117(3) 0.2797(12) 0.2250(9) 0.53(2) Uani 1 1 d .
F6 F 0.2706(8) 0.3872(7) 0.1917(8) 0.280(5) Uani 1 1 d .
O1 O 0.5844(4) -0.1092(3) 0.1548(2) 0.0860(12) Uani 1 1 d .
O2 O 0.6983(3) 0.1054(3) 0.1645(2) 0.0803(11) Uani 1 1 d .
O3 O 0.5621(4) 0.2164(3) 0.1354(3) 0.0971(13) Uani 1 1 d .
O4 O 0.4659(4) -0.2406(3) 0.0315(3) 0.0970(13) Uani 1 1 d .
O5 O 1.1242(3) 0.1438(3) 0.7073(2) 0.0774(10) Uani 1 1 d .
O6 O 1.0708(4) 0.1710(4) 0.5504(3) 0.1179(17) Uani 1 1 d .
O7 O 0.9085(6) 0.1813(5) 0.4083(3) 0.136(2) Uani 1 1 d .
O8 O 0.8175(3) 0.2870(2) 0.5270(2) 0.0699(10) Uani 1 1 d .
O9 O 0.9722(3) 0.4536(2) 0.59923(19) 0.0640(9) Uani 1 1 d .
O10 O 1.2117(3) 0.4878(2) 0.67014(19) 0.0641(9) Uani 1 1 d .
O11 O 1.3502(3) 0.4630(2) 0.7994(2) 0.0785(11) Uani 1 1 d .
O12 O 1.2378(4) 0.2714(3) 0.8269(2) 0.0859(12) Uani 1 1 d .
O13 O 0.4598(5) 0.0599(5) 0.3458(3) 0.142(2) Uani 1 1 d .
O14 O 0.2478(4) 0.0249(3) 0.3617(3) 0.1199(16) Uani 1 1 d .
O15 O 0.4024(5) 0.1371(4) 0.4609(3) 0.1293(18) Uani 1 1 d .
O16 O -0.0408(8) 0.2476(8) 0.1031(5) 0.267(5) Uani 1 1 d .
O17 O 0.0401(7) 0.4195(6) 0.1849(4) 0.191(3) Uani 1 1 d .
O18 O 0.0882(10) 0.3861(7) 0.0566(5) 0.230(4) Uani 1 1 d .
N1 N -0.0273(4) 0.6457(4) 0.2689(3) 0.0720(12) Uani 1 1 d .
H1A H -0.0762 0.6071 0.2954 0.086 Uiso 1 1 calc R
N2 N 0.3632(3) 0.9577(3) 0.0549(2) 0.0514(9) Uani 1 1 d .
C1 C -0.0302(5) 0.6151(4) 0.1927(4) 0.0810(16) Uani 1 1 d .
H1B H -0.0833 0.5533 0.1685 0.097 Uiso 1 1 calc R
C2 C 0.0465(5) 0.6765(4) 0.1505(3) 0.0758(15) Uani 1 1 d .
H2A H 0.0454 0.6566 0.0968 0.091 Uiso 1 1 calc R
C3 C 0.1261(4) 0.7683(3) 0.1868(3) 0.0495(11) Uani 1 1 d .
C4 C 0.1247(5) 0.7943(4) 0.2660(3) 0.0633(13) Uani 1 1 d .
H4A H 0.1779 0.8550 0.2923 0.076 Uiso 1 1 calc R
C5 C 0.0460(6) 0.7318(5) 0.3062(3) 0.0741(15) Uani 1 1 d .
H5A H 0.0441 0.7500 0.3598 0.089 Uiso 1 1 calc R
C6 C 0.2078(4) 0.8361(3) 0.1406(3) 0.0492(11) Uani 1 1 d .
C7 C 0.1923(4) 0.8176(3) 0.0599(3) 0.0601(12) Uani 1 1 d .
H7A H 0.1276 0.7626 0.0335 0.072 Uiso 1 1 calc R
C8 C 0.2698(5) 0.8783(4) 0.0175(3) 0.0619(13) Uani 1 1 d .
H8A H 0.2578 0.8647 -0.0373 0.074 Uiso 1 1 calc R
C9 C 0.3804(4) 0.9789(3) 0.1338(3) 0.0561(12) Uani 1 1 d .
H9A H 0.4446 1.0348 0.1592 0.067 Uiso 1 1 calc R
C10 C 0.3041(4) 0.9187(3) 0.1766(3) 0.0553(12) Uani 1 1 d .
H10A H 0.3174 0.9336 0.2313 0.066 Uiso 1 1 calc R
C11 C 0.4515(4) 1.0205(3) 0.0090(3) 0.0588(12) Uani 1 1 d .
H11A H 0.4894 1.0858 0.0391 0.071 Uiso 1 1 calc R
H11B H 0.4084 1.0236 -0.0396 0.071 Uiso 1 1 calc R
C12 C 0.4340(7) -0.2628(5) 0.1011(6) 0.097(2) Uani 1 1 d .
C13 C 0.3415(7) -0.3490(6) 0.1146(7) 0.124(3) Uani 1 1 d .
H13A H 0.2962 -0.3962 0.0718 0.149 Uiso 1 1 calc R
C14 C 0.3179(11) -0.3641(10) 0.1869(10) 0.155(5) Uani 1 1 d .
H14A H 0.2556 -0.4215 0.1929 0.186 Uiso 1 1 calc R
C15 C 0.3791(12) -0.3009(10) 0.2511(8) 0.142(4) Uani 1 1 d .
H15A H 0.3610 -0.3149 0.3008 0.171 Uiso 1 1 calc R
C16 C 0.4731(8) -0.2114(7) 0.2433(6) 0.126(3) Uani 1 1 d .
H16A H 0.5172 -0.1657 0.2873 0.151 Uiso 1 1 calc R
C17 C 0.4959(7) -0.1954(6) 0.1689(5) 0.093(2) Uani 1 1 d .
C18 C 0.6578(6) -0.0414(6) 0.2218(4) 0.096(2) Uani 1 1 d .
H18A H 0.6996 -0.0725 0.2526 0.116 Uiso 1 1 calc R
H18B H 0.6056 -0.0187 0.2549 0.116 Uiso 1 1 calc R
C19 C 0.7501(6) 0.0418(5) 0.1943(4) 0.095(2) Uani 1 1 d .
H19A H 0.8131 0.0790 0.2378 0.114 Uiso 1 1 calc R
H19B H 0.7901 0.0169 0.1533 0.114 Uiso 1 1 calc R
C20 C 0.7032(6) 0.1853(5) 0.2193(4) 0.104(2) Uani 1 1 d .
H20A H 0.7847 0.2144 0.2489 0.125 Uiso 1 1 calc R
H20B H 0.6434 0.1639 0.2560 0.125 Uiso 1 1 calc R
C21 C 0.6775(6) 0.2574(4) 0.1810(4) 0.096(2) Uani 1 1 d .
H21A H 0.6783 0.3109 0.2206 0.115 Uiso 1 1 calc R
H21B H 0.7413 0.2830 0.1476 0.115 Uiso 1 1 calc R
C22 C 0.5206(8) 0.2832(6) 0.1038(6) 0.127(3) Uani 1 1 d .
H22A H 0.5344 0.3387 0.1449 0.153 Uiso 1 1 calc R
H22B H 0.4322 0.2525 0.0885 0.153 Uiso 1 1 calc R
C23 C 0.4193(8) -0.3187(5) -0.0346(6) 0.119(3) Uani 1 1 d .
H23A H 0.3303 -0.3386 -0.0450 0.142 Uiso 1 1 calc R
H23B H 0.4382 -0.3741 -0.0237 0.142 Uiso 1 1 calc R
C24 C 1.1511(5) 0.1893(4) 0.8429(3) 0.0726(15) Uani 1 1 d .
C25 C 1.1201(7) 0.1719(5) 0.9169(4) 0.097(2) Uani 1 1 d .
H25A H 1.1600 0.2191 0.9609 0.116 Uiso 1 1 calc R
C26 C 1.0314(8) 0.0862(6) 0.9263(5) 0.105(2) Uani 1 1 d .
H26A H 1.0121 0.0755 0.9766 0.126 Uiso 1 1 calc R
C27 C 0.9727(7) 0.0181(6) 0.8640(6) 0.101(2) Uani 1 1 d .
H27A H 0.9129 -0.0400 0.8711 0.122 Uiso 1 1 calc R
C28 C 0.9993(6) 0.0326(5) 0.7890(5) 0.0872(18) Uani 1 1 d .
H28A H 0.9572 -0.0155 0.7459 0.105 Uiso 1 1 calc R
C29 C 1.0885(5) 0.1186(4) 0.7772(4) 0.0711(15) Uani 1 1 d .
C30 C 1.0788(6) 0.0709(5) 0.6398(4) 0.0912(19) Uani 1 1 d .
H30A H 0.9894 0.0486 0.6312 0.109 Uiso 1 1 calc R
H30B H 1.1017 0.0159 0.6464 0.109 Uiso 1 1 calc R
C31 C 1.1320(6) 0.1120(6) 0.5733(4) 0.108(2) Uani 1 1 d .
H31A H 1.2193 0.1502 0.5877 0.129 Uiso 1 1 calc R
H31B H 1.1237 0.0603 0.5298 0.129 Uiso 1 1 calc R
C32 C 1.1071(8) 0.2013(8) 0.4803(5) 0.142(3) Uani 1 1 d .
H32A H 1.1202 0.1488 0.4466 0.171 Uiso 1 1 calc R
H32B H 1.1855 0.2557 0.4918 0.171 Uiso 1 1 calc R
C33 C 1.0219(10) 0.2296(6) 0.4388(6) 0.140(3) Uani 1 1 d .
H33A H 1.0182 0.2853 0.4738 0.168 Uiso 1 1 calc R
H33B H 1.0639 0.2554 0.3953 0.168 Uiso 1 1 calc R
C34 C 0.8192(7) 0.1400(5) 0.4561(5) 0.107(2) Uani 1 1 d .
H34A H 0.8595 0.1335 0.5045 0.128 Uiso 1 1 calc R
H34B H 0.7664 0.0755 0.4295 0.128 Uiso 1 1 calc R
C35 C 0.7410(5) 0.1994(4) 0.4760(4) 0.0816(17) Uani 1 1 d .
H35A H 0.7090 0.2142 0.4284 0.098 Uiso 1 1 calc R
H35B H 0.6718 0.1637 0.5020 0.098 Uiso 1 1 calc R
C36 C 0.7678(5) 0.3558(4) 0.5499(3) 0.0567(12) Uani 1 1 d .
C37 C 0.6446(5) 0.3409(4) 0.5348(3) 0.0730(15) Uani 1 1 d .
H37A H 0.5889 0.2812 0.5084 0.088 Uiso 1 1 calc R
C38 C 0.6049(6) 0.4159(5) 0.5595(4) 0.0852(17) Uani 1 1 d .
H38A H 0.5224 0.4073 0.5479 0.102 Uiso 1 1 calc R
C39 C 0.6850(6) 0.5022(5) 0.6006(4) 0.0898(18) Uani 1 1 d .
H39A H 0.6569 0.5515 0.6185 0.108 Uiso 1 1 calc R
C40 C 0.8096(6) 0.5164(4) 0.6159(3) 0.0751(15) Uani 1 1 d .
H40A H 0.8643 0.5754 0.6441 0.090 Uiso 1 1 calc R
C41 C 0.8514(5) 0.4448(3) 0.5898(3) 0.0579(12) Uani 1 1 d .
C42 C 1.0633(5) 0.5487(3) 0.6243(3) 0.0677(14) Uani 1 1 d .
H42A H 1.0581 0.5725 0.6788 0.081 Uiso 1 1 calc R
H42B H 1.0500 0.5930 0.5922 0.081 Uiso 1 1 calc R
C43 C 1.1856(5) 0.5427(4) 0.6158(3) 0.0696(14) Uani 1 1 d .
H43A H 1.1871 0.5122 0.5625 0.084 Uiso 1 1 calc R
H43B H 1.2485 0.6077 0.6254 0.084 Uiso 1 1 calc R
C44 C 1.3298(5) 0.4822(5) 0.6669(4) 0.0827(16) Uani 1 1 d .
H44A H 1.3927 0.5469 0.6810 0.099 Uiso 1 1 calc R
H44B H 1.3374 0.4556 0.6136 0.099 Uiso 1 1 calc R
C45 C 1.3494(6) 0.4201(4) 0.7215(4) 0.0849(17) Uani 1 1 d .
H45A H 1.2839 0.3564 0.7095 0.102 Uiso 1 1 calc R
H45B H 1.4275 0.4119 0.7151 0.102 Uiso 1 1 calc R
C46 C 1.3973(6) 0.4209(4) 0.8559(4) 0.091(2) Uani 1 1 d .
H46A H 1.4478 0.4723 0.8983 0.109 Uiso 1 1 calc R
H46B H 1.4505 0.3907 0.8313 0.109 Uiso 1 1 calc R
C47 C 1.3024(6) 0.3480(4) 0.8899(3) 0.0844(17) Uani 1 1 d .
H47A H 1.3402 0.3245 0.9298 0.101 Uiso 1 1 calc R
H47B H 1.2465 0.3759 0.9139 0.101 Uiso 1 1 calc R
C48 C 0.3701(9) 0.1880(6) 0.3274(6) 0.121(3) Uani 1 1 d .
C49 C 0.1876(17) 0.3262(14) 0.1602(18) 0.43(2) Uani 1 1 d .
O1W O 0.5749(15) -0.0652(9) 0.4070(8) 0.308(6) Uani 1 1 d .
O2W O -0.1022(14) 0.4548(14) 0.0353(11) 0.451(12) Uani 1 1 d .

loop_
_atom_site_aniso_label
_atom_site_aniso_U_11
_atom_site_aniso_U_22
_atom_site_aniso_U_33
_atom_site_aniso_U_23
_atom_site_aniso_U_13
_atom_site_aniso_U_12
S1 0.0757(11) 0.1031(13) 0.0934(13) -0.0107(10) -0.0044(9) 0.0174(10)
S2 0.1121(18) 0.253(4) 0.134(2) -0.043(3) 0.0051(16) 0.039(2)
F1 0.189(5) 0.148(4) 0.180(6) 0.031(4) 0.061(4) -0.018(4)
F2 0.301(8) 0.204(5) 0.233(7) 0.097(5) 0.173(6) 0.177(6)
F3 0.185(5) 0.183(5) 0.106(4) 0.024(3) 0.024(3) 0.083(4)
F4 0.241(8) 0.238(8) 0.230(8) -0.019(6) 0.008(6) 0.121(7)
F5 1.02(6) 0.278(15) 0.223(12) 0.058(11) 0.07(2) 0.14(2)
F6 0.164(6) 0.262(9) 0.389(14) -0.035(10) -0.061(8) 0.098(7)
O1 0.097(3) 0.106(3) 0.074(3) 0.042(2) 0.018(2) 0.049(3)
O2 0.080(2) 0.093(3) 0.062(2) 0.006(2) -0.0013(19) 0.029(2)
O3 0.109(3) 0.086(3) 0.094(3) -0.001(2) -0.005(3) 0.041(3)
O4 0.102(3) 0.077(3) 0.118(4) 0.036(3) 0.010(3) 0.034(2)
O5 0.084(3) 0.081(2) 0.062(2) 0.001(2) -0.004(2) 0.031(2)
O6 0.094(3) 0.216(5) 0.074(3) 0.056(3) 0.036(2) 0.077(4)
O7 0.123(4) 0.226(6) 0.075(3) 0.001(4) 0.011(3) 0.096(5)
O8 0.066(2) 0.060(2) 0.075(2) 0.0017(17) -0.0008(18) 0.0172(18)
O9 0.061(2) 0.055(2) 0.069(2) 0.0124(16) -0.0002(17) 0.0133(17)
O10 0.059(2) 0.076(2) 0.062(2) 0.0392(17) 0.0206(16) 0.0179(17)
O11 0.088(3) 0.073(2) 0.079(3) 0.011(2) -0.002(2) 0.038(2)
O12 0.119(3) 0.070(2) 0.058(2) 0.0066(19) 0.000(2) 0.025(2)
O13 0.118(4) 0.192(5) 0.133(5) -0.002(4) 0.010(3) 0.091(4)
O14 0.088(3) 0.106(3) 0.123(4) 0.003(3) -0.009(3) -0.007(3)
O15 0.113(4) 0.136(4) 0.087(3) -0.025(3) 0.000(3) 0.003(3)
O16 0.176(7) 0.309(11) 0.148(6) -0.033(7) -0.043(5) -0.076(7)
O17 0.197(7) 0.247(8) 0.141(6) -0.055(6) -0.022(5) 0.135(6)
O18 0.310(11) 0.302(10) 0.156(7) 0.099(7) 0.114(7) 0.171(9)
N1 0.065(3) 0.083(3) 0.080(4) 0.051(3) 0.034(2) 0.023(3)
N2 0.050(2) 0.059(2) 0.046(2) 0.0203(19) 0.0185(18) 0.014(2)
C1 0.074(4) 0.074(4) 0.086(5) 0.028(3) 0.023(3) 0.010(3)
C2 0.079(4) 0.069(4) 0.067(4) 0.023(3) 0.029(3) 0.006(3)
C3 0.047(3) 0.057(3) 0.050(3) 0.020(2) 0.018(2) 0.020(2)
C4 0.071(3) 0.068(3) 0.051(3) 0.024(2) 0.022(2) 0.019(3)
C5 0.092(4) 0.088(4) 0.052(3) 0.032(3) 0.028(3) 0.034(4)
C6 0.045(2) 0.056(3) 0.047(3) 0.014(2) 0.014(2) 0.015(2)
C7 0.056(3) 0.062(3) 0.048(3) 0.010(2) 0.011(2) 0.003(2)
C8 0.061(3) 0.068(3) 0.047(3) 0.015(2) 0.014(2) 0.010(3)
C9 0.054(3) 0.059(3) 0.047(3) 0.010(2) 0.011(2) 0.010(2)
C10 0.060(3) 0.063(3) 0.040(3) 0.014(2) 0.017(2) 0.016(3)
C11 0.063(3) 0.056(3) 0.057(3) 0.027(2) 0.023(2) 0.014(2)
C12 0.089(5) 0.083(5) 0.139(7) 0.040(5) 0.019(5) 0.047(4)
C13 0.101(6) 0.105(6) 0.193(10) 0.073(6) 0.036(6) 0.049(5)
C14 0.130(9) 0.166(11) 0.235(15) 0.132(11) 0.079(10) 0.089(8)
C15 0.157(10) 0.190(12) 0.168(10) 0.128(9) 0.093(8) 0.123(9)
C16 0.127(6) 0.163(8) 0.155(8) 0.107(7) 0.071(6) 0.096(6)
C17 0.097(5) 0.116(6) 0.119(6) 0.085(5) 0.053(5) 0.073(5)
C18 0.096(5) 0.153(6) 0.079(5) 0.057(5) 0.024(4) 0.076(5)
C19 0.078(4) 0.141(6) 0.074(4) 0.017(4) -0.010(3) 0.051(4)
C20 0.090(5) 0.135(6) 0.071(4) -0.013(4) -0.009(3) 0.037(4)
C21 0.083(4) 0.079(4) 0.104(5) -0.017(4) -0.006(4) 0.019(4)
C22 0.123(6) 0.091(5) 0.164(8) -0.023(5) -0.003(6) 0.055(5)
C23 0.133(7) 0.066(4) 0.158(8) 0.018(5) -0.003(6) 0.042(4)
C24 0.082(4) 0.067(4) 0.073(4) 0.018(3) 0.001(3) 0.033(3)
C25 0.141(6) 0.090(5) 0.071(4) 0.021(3) 0.011(4) 0.056(5)
C26 0.128(6) 0.105(6) 0.106(6) 0.047(5) 0.028(5) 0.057(5)
C27 0.093(5) 0.091(5) 0.145(7) 0.057(5) 0.039(5) 0.046(4)
C28 0.074(4) 0.076(4) 0.112(6) 0.013(4) -0.005(4) 0.032(4)
C29 0.076(4) 0.071(4) 0.074(4) 0.008(3) -0.003(3) 0.040(3)
C30 0.090(4) 0.104(5) 0.074(4) -0.014(4) -0.007(4) 0.042(4)
C31 0.084(4) 0.162(7) 0.076(5) -0.021(4) -0.008(4) 0.062(5)
C32 0.115(6) 0.230(10) 0.115(7) 0.067(7) 0.053(5) 0.083(7)
C33 0.146(8) 0.133(7) 0.151(8) 0.095(6) 0.026(7) 0.038(6)
C34 0.107(5) 0.082(4) 0.116(6) -0.024(4) -0.031(5) 0.039(4)
C35 0.079(4) 0.065(3) 0.086(4) -0.007(3) -0.006(3) 0.018(3)
C36 0.067(3) 0.063(3) 0.044(3) 0.014(2) 0.015(2) 0.024(3)
C37 0.065(4) 0.082(4) 0.064(3) 0.012(3) 0.013(3) 0.017(3)
C38 0.065(4) 0.114(5) 0.083(4) 0.012(4) 0.017(3) 0.041(4)
C39 0.094(5) 0.095(5) 0.090(4) 0.005(4) 0.015(4) 0.050(4)
C40 0.085(4) 0.069(4) 0.067(3) 0.004(3) 0.002(3) 0.026(3)
C41 0.069(3) 0.060(3) 0.047(3) 0.017(2) 0.010(2) 0.023(3)
C42 0.077(4) 0.058(3) 0.059(3) 0.018(2) -0.004(3) 0.013(3)
C43 0.075(4) 0.067(3) 0.058(3) 0.022(3) 0.009(3) 0.011(3)
C44 0.068(4) 0.101(4) 0.086(4) 0.033(3) 0.032(3) 0.030(3)
C45 0.085(4) 0.092(4) 0.094(5) 0.026(4) 0.018(3) 0.048(4)
C46 0.101(5) 0.075(4) 0.096(5) -0.002(3) -0.029(4) 0.043(4)
C47 0.107(5) 0.069(4) 0.072(4) 0.004(3) -0.012(4) 0.033(4)
C48 0.133(7) 0.103(6) 0.118(7) 0.007(5) 0.060(6) 0.030(5)
C49 0.177(13) 0.251(18) 0.73(5) -0.35(3) -0.24(2) 0.149(14)
O1W 0.385(17) 0.280(11) 0.284(14) 0.080(10) 0.055(12) 0.140(12)
O2W 0.269(14) 0.52(3) 0.39(2) -0.18(2) -0.022(13) 0.045(15)

loop_
_atom_type_symbol
_atom_type_description
_atom_type_scat_dispersion_real
_atom_type_scat_dispersion_imag
_atom_type_scat_source
C C 0.0033 0.0016 'International Tables Vol C Tables 4.2.6.8 and 6.1.1.4'
H H 0.0000 0.0000 'International Tables Vol C Tables 4.2.6.8 and 6.1.1.4'
N N 0.0061 0.0033 'International Tables Vol C Tables 4.2.6.8 and 6.1.1.4'
O O 0.0106 0.0060 'International Tables Vol C Tables 4.2.6.8 and 6.1.1.4'
F F 0.0171 0.0103 'International Tables Vol C Tables 4.2.6.8 and 6.1.1.4'
S S 0.1246 0.1234 'International Tables Vol C Tables 4.2.6.8 and 6.1.1.4'

loop_
_geom_angle_atom_site_label_1
_geom_angle_atom_site_label_2
_geom_angle_atom_site_label_3
_geom_angle
_geom_angle_site_symmetry_3
O14 S1 O15 116.1(3) .
O14 S1 O13 113.8(3) .
O15 S1 O13 115.3(3) .
O14 S1 C48 102.2(4) .
O15 S1 C48 105.2(4) .
O13 S1 C48 101.5(4) .
O17 S2 O16 129.5(6) .
O17 S2 O18 110.5(6) .
O16 S2 O18 106.9(6) .
O17 S2 C49 106.3(6) .
O16 S2 C49 101.0(8) .
O18 S2 C49 97.6(13) .
C17 O1 C18 117.1(5) .
C20 O2 C19 115.0(5) .
C21 O3 C22 115.3(5) .
C12 O4 C23 116.1(6) .
C29 O5 C30 117.1(5) .
C32 O6 C31 111.2(6) .
C33 O7 C34 119.9(6) .
C36 O8 C35 118.2(4) .
C41 O9 C42 117.7(4) .
C44 O10 C43 112.9(4) .
C45 O11 C46 113.1(4) .
C24 O12 C47 118.9(5) .
C5 N1 C1 123.6(4) .
C9 N2 C8 120.7(4) .
C9 N2 C11 119.5(4) .
C8 N2 C11 119.8(4) .
N1 C1 C2 118.2(5) .
C1 C2 C3 120.7(5) .
C4 C3 C2 117.6(4) .
C4 C3 C6 121.6(4) .
C2 C3 C6 120.8(4) .
C5 C4 C3 120.2(5) .
N1 C5 C4 119.6(5) .
C7 C6 C10 117.0(4) .
C7 C6 C3 121.3(4) .
C10 C6 C3 121.8(4) .
C8 C7 C6 121.3(4) .
N2 C8 C7 119.8(4) .
N2 C9 C10 120.0(4) .
C9 C10 C6 121.2(4) .
N2 C11 C11 109.1(4) 2_675
O4 C12 C17 118.2(6) .
O4 C12 C13 126.5(9) .
C17 C12 C13 115.2(9) .
C14 C13 C12 121.6(11) .
C15 C14 C13 122.9(13) .
C14 C15 C16 119.5(11) .
C17 C16 C15 117.5(10) .
C16 C17 O1 122.0(9) .
C16 C17 C12 123.3(8) .
O1 C17 C12 114.8(6) .
O1 C18 C19 108.8(5) .
O2 C19 C18 113.7(5) .
O2 C20 C21 111.3(5) .
O3 C21 C20 110.6(5) .
O3 C22 C23 115.1(7) 2_655
O4 C23 C22 107.7(6) 2_655
O12 C24 C25 125.8(6) .
O12 C24 C29 115.3(6) .
C25 C24 C29 118.9(6) .
C26 C25 C24 121.0(7) .
C27 C26 C25 120.3(8) .
C26 C27 C28 120.8(7) .
C27 C28 C29 120.4(6) .
O5 C29 C28 127.3(6) .
O5 C29 C24 114.1(5) .
C28 C29 C24 118.6(6) .
O5 C30 C31 107.9(6) .
O6 C31 C30 109.2(5) .
O6 C32 C33 114.5(7) .
O7 C33 C32 131.2(8) .
O7 C34 C35 112.5(6) .
O8 C35 C34 107.5(5) .
O8 C36 C37 123.9(5) .
O8 C36 C41 115.3(4) .
C37 C36 C41 120.8(5) .
C36 C37 C38 119.0(5) .
C39 C38 C37 120.7(5) .
C38 C39 C40 119.8(5) .
C41 C40 C39 120.5(5) .
C40 C41 O9 124.5(5) .
C40 C41 C36 119.1(5) .
O9 C41 C36 116.3(4) .
O9 C42 C43 108.0(4) .
O10 C43 C42 110.1(4) .
O10 C44 C45 110.6(5) .
O11 C45 C44 109.8(5) .
O11 C46 C47 114.5(5) .
O12 C47 C46 106.4(5) .
F2 C48 F3 109.0(9) .
F2 C48 F1 107.8(7) .
F3 C48 F1 107.6(7) .
F2 C48 S1 111.7(6) .
F3 C48 S1 111.4(6) .
F1 C48 S1 109.2(7) .
F6 C49 F4 117.8(16) .
F6 C49 F5 105(3) .
F4 C49 F5 101(2) .
F6 C49 S2 120.6(12) .
F4 C49 S2 116.1(11) .
F5 C49 S2 86.6(14) .

loop_
_geom_bond_atom_site_label_1
_geom_bond_atom_site_label_2
_geom_bond_distance
_geom_bond_site_symmetry_2
S1 O14 1.402(4) .
S1 O15 1.405(5) .
S1 O13 1.434(5) .
S1 C48 1.824(9) .
S2 O17 1.368(6) .
S2 O16 1.465(9) .
S2 O18 1.479(8) .
S2 C49 1.846(14) .
F1 C48 1.334(9) .
F2 C48 1.292(9) .
F3 C48 1.293(9) .
F4 C49 1.236(13) .
F5 C49 1.52(4) .
F6 C49 1.112(12) .
O1 C17 1.399(8) .
O1 C18 1.426(8) .
O2 C20 1.393(7) .
O2 C19 1.432(7) .
O3 C21 1.401(7) .
O3 C22 1.415(9) .
O4 C12 1.331(9) .
O4 C23 1.432(9) .
O5 C29 1.359(7) .
O5 C30 1.408(6) .
O6 C32 1.388(9) .
O6 C31 1.400(8) .
O7 C33 1.296(10) .
O7 C34 1.389(9) .
O8 C36 1.372(6) .
O8 C35 1.426(6) .
O9 C41 1.364(6) .
O9 C42 1.426(5) .
O10 C44 1.412(6) .
O10 C43 1.420(6) .
O11 C45 1.402(7) .
O11 C46 1.421(6) .
O12 C24 1.360(7) .
O12 C47 1.414(6) .
N1 C5 1.311(7) .
N1 C1 1.323(7) .
N2 C9 1.339(6) .
N2 C8 1.340(6) .
N2 C11 1.478(5) .
C1 C2 1.361(8) .
C2 C3 1.384(7) .
C3 C4 1.369(6) .
C3 C6 1.483(6) .
C4 C5 1.359(7) .
C6 C7 1.371(6) .
C6 C10 1.374(6) .
C7 C8 1.363(7) .
C9 C10 1.358(6) .
C11 C11 1.491(9) 2_675
C12 C17 1.398(10) .
C12 C13 1.416(10) .
C13 C14 1.327(14) .
C14 C15 1.327(14) .
C15 C16 1.427(13) .
C16 C17 1.364(10) .
C18 C19 1.486(9) .
C20 C21 1.451(9) .
C22 C23 1.487(12) 2_655
C23 C22 1.487(12) 2_655
C24 C25 1.382(9) .
C24 C29 1.397(8) .
C25 C26 1.370(10) .
C26 C27 1.330(10) .
C27 C28 1.378(10) .
C28 C29 1.387(8) .
C30 C31 1.446(10) .
C32 C33 1.411(11) .
C34 C35 1.502(8) .
C36 C37 1.376(7) .
C36 C41 1.391(7) .
C37 C38 1.380(8) .
C38 C39 1.358(8) .
C39 C40 1.394(8) .
C40 C41 1.357(7) .
C42 C43 1.473(7) .
C44 C45 1.478(8) .
C46 C47 1.467(9) .
